data_7031506
loop_
_publ_author_name
'Naumov, Roman N.'
'Musina, Elvira I.'
'Kanunnikov, Kirill B.'
'Fesenko, Tatiana I.'
'Krivolapov, Dmitry B.'
'Litvinov, Igor A.'
'L\"onnecke, Peter'
'Hey-Hawkins, Evamarie'
'Karasik, Andrey A.'
'Sinyashin, Oleg G.'

_publ_section_title
;
 Alternating stereoselective self-assembly of SSSS/RRRR or RSSR isomers of
 tetrakisphosphines in the row of 14-, 16-, 18- and 20-membered
 macrocycles.
;
_journal_issue 33
_journal_name_full 'Dalton transactions (Cambridge, England : 2003)'
_journal_page_first 12784
_journal_page_last 12789
_journal_paper_doi 10.1039/c4dt01619j
_journal_volume 43
_journal_year 2014
_chemical_formula_moiety 'C64 H86 N2 P4'
_chemical_formula_sum 'C64 H86 N2 P4'
_chemical_formula_weight 1007.22
_chemical_name_systematic (RSSR)-1,11-dibenzyl-3,9,13,19-tetramesityl-1,11-diaza-3,9,13,19-tetraphosphacycloeicosane
_space_group_crystal_system triclinic
_space_group_IT_number 2
_space_group_name_Hall '-P 1'
_space_group_name_H-M_alt 'P -1'
_symmetry_cell_setting triclinic
_symmetry_Int_Tables_number 2
_symmetry_space_group_name_Hall '-P 1'
_symmetry_space_group_name_H-M 'P -1'
_atom_sites_solution_hydrogens geom
_audit_creation_method SHELXL-2013
_cell_angle_alpha 77.012(8)
_cell_angle_beta 86.156(9)
_cell_angle_gamma 70.547(8)
_cell_formula_units_Z 1
_cell_length_a 8.978(7)
_cell_length_b 11.999(9)
_cell_length_c 15.378(11)
_cell_measurement_reflns_used 1868
_cell_measurement_temperature 296(2)
_cell_measurement_theta_max 20.66
_cell_measurement_theta_min 2.41
_cell_volume 1522(2)
_computing_cell_refinement 'Bruker SAINT'
_computing_data_collection 'Bruker APEX2'
_computing_data_reduction 'Bruker SAINT'
_computing_molecular_graphics 'ORTEP3 for Windows (Farrugia, 1997)'
_computing_publication_material 'WinGX - Version 1.80.05 (Farrugia, 1999)'
_computing_structure_refinement 'SHELXL-2013 (Sheldrick, 2013)'
_computing_structure_solution 'SHELXS-97 (Sheldrick, 2008)'
_diffrn_ambient_temperature 296(2)
_diffrn_measured_fraction_theta_full 0.982
_diffrn_measured_fraction_theta_max 0.977
_diffrn_measurement_device_type 'Bruker APEX-II CCD'
_diffrn_measurement_method '\w scans'
_diffrn_radiation_probe x-ray
_diffrn_radiation_type MoK\a
_diffrn_radiation_wavelength 0.71073
_diffrn_reflns_av_R_equivalents 0.0557
_diffrn_reflns_av_unetI/netI 0.0916
_diffrn_reflns_Laue_measured_fraction_full 0.982
_diffrn_reflns_Laue_measured_fraction_max 0.977
_diffrn_reflns_limit_h_max 11
_diffrn_reflns_limit_h_min -11
_diffrn_reflns_limit_k_max 14
_diffrn_reflns_limit_k_min -14
_diffrn_reflns_limit_l_max 18
_diffrn_reflns_limit_l_min -18
_diffrn_reflns_number 11374
_diffrn_reflns_point_group_measured_fraction_full 0.982
_diffrn_reflns_point_group_measured_fraction_max 0.977
_diffrn_reflns_theta_full 25.242
_diffrn_reflns_theta_max 25.999
_diffrn_reflns_theta_min 2.041
_diffrn_source 'sealed X-ray tube'
_diffrn_source_type SmartApex2
_exptl_absorpt_coefficient_mu 0.162
_exptl_absorpt_correction_T_max 0.953
_exptl_absorpt_correction_T_min 0.953
_exptl_absorpt_correction_type multi-scan
_exptl_absorpt_process_details SADABS
_exptl_crystal_colour colorless
_exptl_crystal_density_diffrn 1.099
_exptl_crystal_description prism
_exptl_crystal_F_000 544
_exptl_crystal_size_max 0.300
_exptl_crystal_size_mid 0.300
_exptl_crystal_size_min 0.300
_refine_diff_density_max 0.526
_refine_diff_density_min -0.312
_refine_diff_density_rms 0.080
_refine_ls_extinction_method none
_refine_ls_goodness_of_fit_ref 1.009
_refine_ls_hydrogen_treatment constr
_refine_ls_matrix_type full
_refine_ls_number_parameters 322
_refine_ls_number_reflns 5840
_refine_ls_number_restraints 30
_refine_ls_restrained_S_all 1.027
_refine_ls_R_factor_all 0.1370
_refine_ls_R_factor_gt 0.0778
_refine_ls_shift/su_max 0.014
_refine_ls_shift/su_mean 0.000
_refine_ls_structure_factor_coef Fsqd
_refine_ls_weighting_details 'w=1/[\s^2^(Fo^2^)+(0.1402P)^2^] where P=(Fo^2^+2Fc^2^)/3'
_refine_ls_weighting_scheme calc
_refine_ls_wR_factor_gt 0.2112
_refine_ls_wR_factor_ref 0.2573
_reflns_Friedel_coverage 0.000
_reflns_number_gt 3124
_reflns_number_total 5840
_reflns_threshold_expression 'I > 2\s(I)'
_cod_data_source_file c4dt01619j1.cif
_cod_data_source_block shelxl
_cod_depositor_comments 'Adding full bibliography for 7031505--7031506.cif.'
_cod_original_cell_volume 1522.2(19)
_cod_database_code 7031506
_shelx_space_group_comment
;
The symmetry employed for this shelxl refinement is uniquely defined
by the following loop, which should always be used as a source of
symmetry information in preference to the above space-group names.
They are only intended as comments.
;
_shelx_estimated_absorpt_t_min 0.953
_shelx_estimated_absorpt_t_max 0.953
_shelxl_version_number 2013-3

loop_
_space_group_symop_operation_xyz
'x, y, z'
'-x, -y, -z'

loop_
_atom_site_label
_atom_site_type_symbol
_atom_site_fract_x
_atom_site_fract_y
_atom_site_fract_z
_atom_site_U_iso_or_equiv
_atom_site_adp_type
_atom_site_occupancy
_atom_site_site_symmetry_order
_atom_site_calc_flag
_atom_site_refinement_flags_posn
_atom_site_refinement_flags_adp
P2 P 1.00594(12) 0.05483(9) 0.24619(7) 0.0547(3) Uani 1 1 d . .
P1 P 0.48817(13) 0.14791(9) -0.19525(7) 0.0590(4) Uani 1 1 d . .
N1 N 1.3024(4) 0.0650(3) 0.2234(2) 0.0546(8) Uani 1 1 d . .
C4 C 0.6717(5) 0.1287(4) -0.0486(2) 0.0595(10) Uani 1 1 d . .
H4A H 0.5752 0.1505 -0.0147 0.071 Uiso 1 1 calc R U
H4B H 0.7062 0.0419 -0.0439 0.071 Uiso 1 1 calc R U
C7 C 0.9634(5) 0.1265(4) 0.1285(2) 0.0572(10) Uani 1 1 d . .
H7A H 0.9411 0.2130 0.1211 0.069 Uiso 1 1 calc R U
H7B H 1.0570 0.0962 0.0941 0.069 Uiso 1 1 calc R U
C6 C 0.8268(5) 0.1057(4) 0.0907(2) 0.0594(10) Uani 1 1 d . .
H6A H 0.7322 0.1396 0.1232 0.071 Uiso 1 1 calc R U
H6B H 0.8467 0.0193 0.1007 0.071 Uiso 1 1 calc R U
C8 C 0.3716(5) 0.2865(3) -0.2737(2) 0.0552(10) Uani 1 1 d . .
C5 C 0.7961(5) 0.1601(4) -0.0081(2) 0.0610(11) Uani 1 1 d . .
H5A H 0.7648 0.2475 -0.0171 0.073 Uiso 1 1 calc R U
H5B H 0.8941 0.1333 -0.0399 0.073 Uiso 1 1 calc R U
C2 C 1.1552(4) 0.1189(3) 0.2690(3) 0.0573(10) Uani 1 1 d . .
H2A H 1.1178 0.2060 0.2477 0.069 Uiso 1 1 calc R U
H2B H 1.1742 0.1014 0.3328 0.069 Uiso 1 1 calc R U
C3 C 0.6368(5) 0.1920(4) -0.1457(3) 0.0660(11) Uani 1 1 d . .
H3A H 0.7339 0.1724 -0.1794 0.079 Uiso 1 1 calc R U
H3B H 0.5986 0.2788 -0.1503 0.079 Uiso 1 1 calc R U
C17 C 0.8362(4) 0.1251(4) 0.3134(2) 0.0548(10) Uani 1 1 d . .
C18 C 0.7350(5) 0.2455(4) 0.2940(3) 0.0587(10) Uani 1 1 d . .
C9 C 0.4359(5) 0.3658(4) -0.3355(3) 0.0650(11) Uani 1 1 d . .
C22 C 0.8041(5) 0.0463(4) 0.3889(3) 0.0645(11) Uani 1 1 d . .
C11 C 0.1731(7) 0.4974(4) -0.3846(3) 0.0801(14) Uani 1 1 d . .
C10 C 0.3321(6) 0.4683(4) -0.3890(3) 0.0721(13) Uani 1 1 d . .
H10 H 0.3743 0.5194 -0.4300 0.086 Uiso 1 1 calc R U
C27 C 1.3315(5) 0.2588(4) 0.1423(3) 0.0722(13) Uani 1 1 d . .
C1 C 1.3897(5) -0.0570(3) 0.2730(3) 0.0623(11) Uani 1 1 d . .
H1A H 1.3160 -0.0959 0.3033 0.075 Uiso 1 1 calc R U
H1B H 1.4570 -0.0518 0.3176 0.075 Uiso 1 1 calc R U
C13 C 0.2073(5) 0.3146(4) -0.2690(3) 0.0673(11) Uani 1 1 d . .
C21 C 0.6710(5) 0.0862(4) 0.4397(3) 0.0716(12) Uani 1 1 d . .
H21 H 0.6519 0.0327 0.4896 0.086 Uiso 1 1 calc R U
C19 C 0.6023(5) 0.2801(4) 0.3470(3) 0.0638(11) Uani 1 1 d . .
H19 H 0.5347 0.3596 0.3331 0.077 Uiso 1 1 calc R U
C23 C 0.7592(6) 0.3436(4) 0.2187(3) 0.0815(14) Uani 1 1 d . .
H23A H 0.7216 0.3370 0.1637 0.122 Uiso 1 1 calc R U
H23B H 0.8696 0.3344 0.2137 0.122 Uiso 1 1 calc R U
H23C H 0.7017 0.4216 0.2310 0.122 Uiso 1 1 calc R U
C12 C 0.1112(6) 0.4194(4) -0.3252(4) 0.0822(14) Uani 1 1 d . .
H12 H 0.0022 0.4372 -0.3224 0.099 Uiso 1 1 calc R U
C26 C 1.4029(5) 0.1416(4) 0.2070(3) 0.0759(13) Uani 1 1 d . .
H26A H 1.5035 0.0978 0.1840 0.091 Uiso 1 1 calc R U
H26B H 1.4231 0.1583 0.2631 0.091 Uiso 1 1 calc R U
C20 C 0.5672(5) 0.2017(4) 0.4188(3) 0.0688(12) Uani 1 1 d . .
C16 C 0.1273(6) 0.2355(5) -0.2085(4) 0.0953(17) Uani 1 1 d . .
H16A H 0.1572 0.1582 -0.2246 0.143 Uiso 1 1 calc R U
H16B H 0.0148 0.2731 -0.2143 0.143 Uiso 1 1 calc R U
H16C H 0.1585 0.2246 -0.1479 0.143 Uiso 1 1 calc R U
C28 C 1.2893(6) 0.2637(4) 0.0575(4) 0.0826(14) Uani 1 1 d . U
H28 H 1.3020 0.1919 0.0399 0.099 Uiso 1 1 calc R U
C15 C 0.0641(7) 0.6136(5) -0.4423(4) 0.114(2) Uani 1 1 d . .
H15A H 0.0660 0.6821 -0.4205 0.172 Uiso 1 1 calc R U
H15B H -0.0418 0.6108 -0.4397 0.172 Uiso 1 1 calc R U
H15C H 0.0996 0.6209 -0.5030 0.172 Uiso 1 1 calc R U
C14 C 0.6081(6) 0.3463(5) -0.3492(4) 0.0927(16) Uani 1 1 d . .
H14A H 0.6232 0.4213 -0.3782 0.139 Uiso 1 1 calc R U
H14B H 0.6504 0.2878 -0.3856 0.139 Uiso 1 1 calc R U
H14C H 0.6616 0.3171 -0.2924 0.139 Uiso 1 1 calc R U
C25 C 0.9139(6) -0.0842(4) 0.4211(3) 0.0923(17) Uani 1 1 d . .
H25A H 0.8777 -0.1191 0.4774 0.138 Uiso 1 1 calc R U
H25B H 1.0194 -0.0842 0.4278 0.138 Uiso 1 1 calc R U
H25C H 0.9131 -0.1310 0.3781 0.138 Uiso 1 1 calc R U
C24 C 0.4158(6) 0.2390(5) 0.4709(4) 0.0980(17) Uani 1 1 d . .
H24A H 0.3939 0.3205 0.4779 0.147 Uiso 1 1 calc R U
H24B H 0.4277 0.1857 0.5287 0.147 Uiso 1 1 calc R U
H24C H 0.3301 0.2345 0.4393 0.147 Uiso 1 1 calc R U
C32 C 1.3061(7) 0.3671(5) 0.1670(4) 0.1087(19) Uani 1 1 d . U
H32 H 1.3309 0.3667 0.2248 0.130 Uiso 1 1 calc R U
C29 C 1.2285(7) 0.3719(6) -0.0027(4) 0.113(2) Uani 1 1 d . U
H29 H 1.2035 0.3724 -0.0605 0.136 Uiso 1 1 calc R U
C30 C 1.2052(9) 0.4787(6) 0.0226(5) 0.131(2) Uani 1 1 d . U
H30 H 1.1630 0.5520 -0.0176 0.157 Uiso 1 1 calc R U
C31 C 1.2441(9) 0.4768(5) 0.1070(6) 0.136(2) Uani 1 1 d . U
H31 H 1.2292 0.5490 0.1246 0.163 Uiso 1 1 calc R U

loop_
_atom_site_aniso_label
_atom_site_aniso_U_11
_atom_site_aniso_U_22
_atom_site_aniso_U_33
_atom_site_aniso_U_23
_atom_site_aniso_U_13
_atom_site_aniso_U_12
P2 0.0557(7) 0.0511(6) 0.0573(6) -0.0107(5) 0.0024(5) -0.0184(5)
P1 0.0591(7) 0.0511(6) 0.0602(7) -0.0002(5) -0.0069(5) -0.0155(5)
N1 0.0488(19) 0.0476(18) 0.0633(19) -0.0034(15) -0.0071(15) -0.0146(15)
C4 0.052(2) 0.066(3) 0.056(2) -0.0119(19) -0.0020(19) -0.015(2)
C7 0.059(3) 0.062(2) 0.056(2) -0.0150(19) 0.0077(19) -0.026(2)
C6 0.053(2) 0.069(3) 0.060(2) -0.013(2) 0.0039(19) -0.026(2)
C8 0.059(3) 0.043(2) 0.061(2) -0.0097(17) -0.0062(19) -0.0133(19)
C5 0.070(3) 0.058(2) 0.054(2) -0.0080(19) -0.002(2) -0.022(2)
C2 0.057(3) 0.051(2) 0.064(2) -0.0135(19) -0.0044(19) -0.0149(19)
C3 0.069(3) 0.063(3) 0.066(3) -0.004(2) -0.009(2) -0.026(2)
C17 0.054(2) 0.057(2) 0.056(2) -0.0101(18) -0.0024(18) -0.023(2)
C18 0.064(3) 0.054(2) 0.060(2) -0.0145(19) -0.002(2) -0.020(2)
C9 0.073(3) 0.057(2) 0.064(3) -0.010(2) -0.005(2) -0.020(2)
C22 0.069(3) 0.064(3) 0.054(2) -0.0015(19) 0.004(2) -0.021(2)
C11 0.092(4) 0.053(3) 0.085(3) -0.008(2) -0.029(3) -0.009(3)
C10 0.094(4) 0.054(3) 0.061(3) -0.002(2) -0.010(2) -0.019(3)
C27 0.058(3) 0.052(3) 0.102(4) -0.001(2) -0.004(2) -0.021(2)
C1 0.062(3) 0.047(2) 0.068(3) -0.0011(19) -0.011(2) -0.011(2)
C13 0.061(3) 0.058(3) 0.081(3) -0.011(2) -0.010(2) -0.017(2)
C21 0.074(3) 0.082(3) 0.057(3) -0.010(2) 0.013(2) -0.028(3)
C19 0.064(3) 0.058(2) 0.069(3) -0.025(2) -0.003(2) -0.011(2)
C23 0.097(4) 0.052(3) 0.081(3) -0.006(2) 0.008(3) -0.013(2)
C12 0.060(3) 0.068(3) 0.110(4) -0.012(3) -0.021(3) -0.011(2)
C26 0.056(3) 0.059(3) 0.109(4) -0.003(2) -0.013(2) -0.022(2)
C20 0.062(3) 0.088(3) 0.063(3) -0.030(2) 0.005(2) -0.026(3)
C16 0.063(3) 0.090(4) 0.127(4) 0.003(3) -0.005(3) -0.032(3)
C28 0.081(3) 0.067(3) 0.093(4) -0.011(3) 0.010(3) -0.022(3)
C15 0.114(5) 0.072(3) 0.128(5) 0.009(3) -0.037(4) -0.005(3)
C14 0.077(4) 0.079(3) 0.103(4) 0.015(3) 0.005(3) -0.026(3)
C25 0.089(4) 0.074(3) 0.083(3) 0.014(3) 0.013(3) -0.009(3)
C24 0.082(4) 0.110(4) 0.106(4) -0.047(3) 0.025(3) -0.027(3)
C32 0.136(5) 0.072(3) 0.118(4) -0.006(3) -0.031(4) -0.038(3)
C29 0.137(5) 0.096(4) 0.092(4) 0.005(3) -0.006(3) -0.035(4)
C30 0.171(6) 0.075(4) 0.124(5) 0.021(4) -0.017(4) -0.034(4)
C31 0.186(6) 0.058(3) 0.154(6) 0.002(4) -0.018(5) -0.039(4)

loop_
_atom_type_symbol
_atom_type_description
_atom_type_scat_dispersion_real
_atom_type_scat_dispersion_imag
_atom_type_scat_source
C C 0.0033 0.0016 'International Tables Vol C Tables 4.2.6.8 and 6.1.1.4'
H H 0.0000 0.0000 'International Tables Vol C Tables 4.2.6.8 and 6.1.1.4'
N N 0.0061 0.0033 'International Tables Vol C Tables 4.2.6.8 and 6.1.1.4'
P P 0.1023 0.0942 'International Tables Vol C Tables 4.2.6.8 and 6.1.1.4'

loop_
_geom_angle_atom_site_label_1
_geom_angle_atom_site_label_2
_geom_angle_atom_site_label_3
_geom_angle
_geom_angle_site_symmetry_1
_geom_angle_site_symmetry_3
C7 P2 C2 100.58(17) . .
C7 P2 C17 108.84(18) . .
C2 P2 C17 102.62(19) . .
C8 P1 C3 105.25(19) . .
C8 P1 C1 101.59(18) . 2_755
C3 P1 C1 101.7(2) . 2_755
C26 N1 C1 110.7(3) . .
C26 N1 C2 112.2(3) . .
C1 N1 C2 111.3(3) . .
C5 C4 C3 113.2(3) . .
C5 C4 H4A 108.9 . .
C3 C4 H4A 108.9 . .
C5 C4 H4B 108.9 . .
C3 C4 H4B 108.9 . .
H4A C4 H4B 107.8 . .
C6 C7 P2 114.4(3) . .
C6 C7 H7A 108.7 . .
P2 C7 H7A 108.7 . .
C6 C7 H7B 108.7 . .
P2 C7 H7B 108.7 . .
H7A C7 H7B 107.6 . .
C7 C6 C5 114.6(3) . .
C7 C6 H6A 108.6 . .
C5 C6 H6A 108.6 . .
C7 C6 H6B 108.6 . .
C5 C6 H6B 108.6 . .
H6A C6 H6B 107.6 . .
C13 C8 C9 118.9(4) . .
C13 C8 P1 115.9(3) . .
C9 C8 P1 125.2(3) . .
C4 C5 C6 115.0(3) . .
C4 C5 H5A 108.5 . .
C6 C5 H5A 108.5 . .
C4 C5 H5B 108.5 . .
C6 C5 H5B 108.5 . .
H5A C5 H5B 107.5 . .
N1 C2 P2 108.8(3) . .
N1 C2 H2A 109.9 . .
P2 C2 H2A 109.9 . .
N1 C2 H2B 109.9 . .
P2 C2 H2B 109.9 . .
H2A C2 H2B 108.3 . .
C4 C3 P1 112.4(3) . .
C4 C3 H3A 109.1 . .
P1 C3 H3A 109.1 . .
C4 C3 H3B 109.1 . .
P1 C3 H3B 109.1 . .
H3A C3 H3B 107.9 . .
C22 C17 C18 118.1(4) . .
C22 C17 P2 115.1(3) . .
C18 C17 P2 126.7(3) . .
C19 C18 C17 119.0(4) . .
C19 C18 C23 116.4(4) . .
C17 C18 C23 124.6(4) . .
C10 C9 C8 118.4(4) . .
C10 C9 C14 116.8(4) . .
C8 C9 C14 124.8(4) . .
C21 C22 C17 120.2(4) . .
C21 C22 C25 117.1(4) . .
C17 C22 C25 122.7(4) . .
C10 C11 C12 117.9(4) . .
C10 C11 C15 121.4(5) . .
C12 C11 C15 120.7(5) . .
C11 C10 C9 123.5(4) . .
C11 C10 H10 118.3 . .
C9 C10 H10 118.3 . .
C28 C27 C32 117.4(4) . .
C28 C27 C26 122.2(5) . .
C32 C27 C26 120.3(5) . .
N1 C1 P1 109.9(3) . 2_755
N1 C1 H1A 109.7 . .
P1 C1 H1A 109.7 2_755 .
N1 C1 H1B 109.7 . .
P1 C1 H1B 109.7 2_755 .
H1A C1 H1B 108.2 . .
C8 C13 C12 119.2(4) . .
C8 C13 C16 123.3(4) . .
C12 C13 C16 117.5(4) . .
C20 C21 C22 122.1(4) . .
C20 C21 H21 118.9 . .
C22 C21 H21 118.9 . .
C20 C19 C18 122.9(4) . .
C20 C19 H19 118.6 . .
C18 C19 H19 118.6 . .
C18 C23 H23A 109.5 . .
C18 C23 H23B 109.5 . .
H23A C23 H23B 109.5 . .
C18 C23 H23C 109.5 . .
H23A C23 H23C 109.5 . .
H23B C23 H23C 109.5 . .
C11 C12 C13 122.2(5) . .
C11 C12 H12 118.9 . .
C13 C12 H12 118.9 . .
N1 C26 C27 113.1(3) . .
N1 C26 H26A 109.0 . .
C27 C26 H26A 109.0 . .
N1 C26 H26B 109.0 . .
C27 C26 H26B 109.0 . .
H26A C26 H26B 107.8 . .
C21 C20 C19 117.5(4) . .
C21 C20 C24 120.7(4) . .
C19 C20 C24 121.7(5) . .
C13 C16 H16A 109.5 . .
C13 C16 H16B 109.5 . .
H16A C16 H16B 109.5 . .
C13 C16 H16C 109.5 . .
H16A C16 H16C 109.5 . .
H16B C16 H16C 109.5 . .
C27 C28 C29 121.9(5) . .
C27 C28 H28 119.0 . .
C29 C28 H28 119.0 . .
C11 C15 H15A 109.5 . .
C11 C15 H15B 109.5 . .
H15A C15 H15B 109.5 . .
C11 C15 H15C 109.5 . .
H15A C15 H15C 109.5 . .
H15B C15 H15C 109.5 . .
C9 C14 H14A 109.5 . .
C9 C14 H14B 109.5 . .
H14A C14 H14B 109.5 . .
C9 C14 H14C 109.5 . .
H14A C14 H14C 109.5 . .
H14B C14 H14C 109.5 . .
C22 C25 H25A 109.5 . .
C22 C25 H25B 109.5 . .
H25A C25 H25B 109.5 . .
C22 C25 H25C 109.5 . .
H25A C25 H25C 109.5 . .
H25B C25 H25C 109.5 . .
C20 C24 H24A 109.5 . .
C20 C24 H24B 109.5 . .
H24A C24 H24B 109.5 . .
C20 C24 H24C 109.5 . .
H24A C24 H24C 109.5 . .
H24B C24 H24C 109.5 . .
C27 C32 C31 121.1(6) . .
C27 C32 H32 119.4 . .
C31 C32 H32 119.4 . .
C30 C29 C28 119.9(6) . .
C30 C29 H29 120.0 . .
C28 C29 H29 120.0 . .
C31 C30 C29 119.5(6) . .
C31 C30 H30 120.3 . .
C29 C30 H30 120.3 . .
C30 C31 C32 120.0(6) . .
C30 C31 H31 120.0 . .
C32 C31 H31 120.0 . .

loop_
_geom_bond_atom_site_label_1
_geom_bond_atom_site_label_2
_geom_bond_distance
_geom_bond_site_symmetry_2
P2 C7 1.827(4) .
P2 C2 1.839(4) .
P2 C17 1.851(4) .
P1 C8 1.851(4) .
P1 C3 1.852(4) .
P1 C1 1.853(4) 2_755
N1 C26 1.463(5) .
N1 C1 1.467(4) .
N1 C2 1.472(5) .
C4 C5 1.501(5) .
C4 C3 1.517(5) .
C4 H4A 0.9700 .
C4 H4B 0.9700 .
C7 C6 1.506(5) .
C7 H7A 0.9700 .
C7 H7B 0.9700 .
C6 C5 1.517(5) .
C6 H6A 0.9700 .
C6 H6B 0.9700 .
C8 C13 1.399(5) .
C8 C9 1.424(5) .
C5 H5A 0.9700 .
C5 H5B 0.9700 .
C2 H2A 0.9700 .
C2 H2B 0.9700 .
C3 H3A 0.9700 .
C3 H3B 0.9700 .
C17 C22 1.403(5) .
C17 C18 1.404(5) .
C18 C19 1.396(5) .
C18 C23 1.515(5) .
C9 C10 1.394(5) .
C9 C14 1.492(6) .
C22 C21 1.389(6) .
C22 C25 1.536(6) .
C11 C10 1.353(6) .
C11 C12 1.383(7) .
C11 C15 1.530(6) .
C10 H10 0.9300 .
C27 C28 1.365(7) .
C27 C32 1.377(7) .
C27 C26 1.495(6) .
C1 P1 1.853(4) 2_755
C1 H1A 0.9700 .
C1 H1B 0.9700 .
C13 C12 1.400(6) .
C13 C16 1.500(6) .
C21 C20 1.368(6) .
C21 H21 0.9300 .
C19 C20 1.373(6) .
C19 H19 0.9300 .
C23 H23A 0.9600 .
C23 H23B 0.9600 .
C23 H23C 0.9600 .
C12 H12 0.9300 .
C26 H26A 0.9700 .
C26 H26B 0.9700 .
C20 C24 1.517(6) .
C16 H16A 0.9600 .
C16 H16B 0.9600 .
C16 H16C 0.9600 .
C28 C29 1.377(7) .
C28 H28 0.9300 .
C15 H15A 0.9600 .
C15 H15B 0.9600 .
C15 H15C 0.9600 .
C14 H14A 0.9600 .
C14 H14B 0.9600 .
C14 H14C 0.9600 .
C25 H25A 0.9600 .
C25 H25B 0.9600 .
C25 H25C 0.9600 .
C24 H24A 0.9600 .
C24 H24B 0.9600 .
C24 H24C 0.9600 .
C32 C31 1.389(7) .
C32 H32 0.9300 .
C29 C30 1.367(9) .
C29 H29 0.9300 .
C30 C31 1.360(10) .
C30 H30 0.9300 .
C31 H31 0.9300 .

loop_
_geom_torsion_atom_site_label_1
_geom_torsion_atom_site_label_2
_geom_torsion_atom_site_label_3
_geom_torsion_atom_site_label_4
_geom_torsion
_geom_torsion_site_symmetry_1
_geom_torsion_site_symmetry_4
C2 P2 C7 C6 -172.2(3) . .
C17 P2 C7 C6 -64.9(3) . .
P2 C7 C6 C5 -177.2(3) . .
C3 P1 C8 C13 -133.6(3) . .
C1 P1 C8 C13 120.7(3) 2_755 .
C3 P1 C8 C9 45.1(4) . .
C1 P1 C8 C9 -60.6(4) 2_755 .
C3 C4 C5 C6 176.0(3) . .
C7 C6 C5 C4 173.7(3) . .
C26 N1 C2 P2 156.8(3) . .
C1 N1 C2 P2 -78.5(3) . .
C7 P2 C2 N1 -71.0(3) . .
C17 P2 C2 N1 176.8(2) . .
C5 C4 C3 P1 178.1(3) . .
C8 P1 C3 C4 144.5(3) . .
C1 P1 C3 C4 -109.9(3) 2_755 .
C7 P2 C17 C22 145.2(3) . .
C2 P2 C17 C22 -108.8(3) . .
C7 P2 C17 C18 -31.8(4) . .
C2 P2 C17 C18 74.1(4) . .
C22 C17 C18 C19 -3.8(6) . .
P2 C17 C18 C19 173.2(3) . .
C22 C17 C18 C23 175.8(4) . .
P2 C17 C18 C23 -7.2(6) . .
C13 C8 C9 C10 -0.1(6) . .
P1 C8 C9 C10 -178.7(3) . .
C13 C8 C9 C14 -178.7(4) . .
P1 C8 C9 C14 2.7(7) . .
C18 C17 C22 C21 3.2(6) . .
P2 C17 C22 C21 -174.1(3) . .
C18 C17 C22 C25 -174.9(4) . .
P2 C17 C22 C25 7.8(6) . .
C12 C11 C10 C9 -1.6(7) . .
C15 C11 C10 C9 177.6(5) . .
C8 C9 C10 C11 0.9(7) . .
C14 C9 C10 C11 179.6(5) . .
C26 N1 C1 P1 -81.6(4) . 2_755
C2 N1 C1 P1 152.9(3) . 2_755
C9 C8 C13 C12 0.0(6) . .
P1 C8 C13 C12 178.8(3) . .
C9 C8 C13 C16 178.0(4) . .
P1 C8 C13 C16 -3.3(6) . .
C17 C22 C21 C20 0.1(7) . .
C25 C22 C21 C20 178.3(4) . .
C17 C18 C19 C20 1.2(6) . .
C23 C18 C19 C20 -178.4(4) . .
C10 C11 C12 C13 1.5(8) . .
C15 C11 C12 C13 -177.6(5) . .
C8 C13 C12 C11 -0.8(8) . .
C16 C13 C12 C11 -178.9(5) . .
C1 N1 C26 C27 169.0(4) . .
C2 N1 C26 C27 -66.0(5) . .
C28 C27 C26 N1 -58.2(6) . .
C32 C27 C26 N1 121.9(5) . .
C22 C21 C20 C19 -2.7(7) . .
C22 C21 C20 C24 174.7(4) . .
C18 C19 C20 C21 2.1(7) . .
C18 C19 C20 C24 -175.3(4) . .
C32 C27 C28 C29 2.1(8) . .
C26 C27 C28 C29 -177.7(5) . .
C28 C27 C32 C31 -1.7(8) . .
C26 C27 C32 C31 178.1(5) . .
C27 C28 C29 C30 -1.7(9) . .
C28 C29 C30 C31 0.8(11) . .
C29 C30 C31 C32 -0.4(12) . .
C27 C32 C31 C30 0.9(11) . .
